data_9015221
loop_
_publ_author_name
'Rubin, J.'
'Palacios, E.'
'Bartolome, J.'
'Rodriguez-Carvajal J'

_publ_section_title
;
 A single-crystal neutron diffraction study of N H4 Mn F3
 _cod_database_code 1006082
;
_journal_name_full 'Journal of Physics: Condensed Matter'
_journal_page_first 563
_journal_page_last 575
_journal_paper_doi 10.1088/0953-8984/7/3/011
_journal_volume 7
_journal_year 1995
_chemical_formula_sum 'F3 H3.96 Mn N'
_space_group_IT_number 62
_symmetry_space_group_name_Hall '-P 2ac 2n'
_symmetry_space_group_name_H-M 'P n m a'
_cell_angle_alpha 90
_cell_angle_beta 90
_cell_angle_gamma 90
_cell_length_a 5.952
_cell_length_b 8.543
_cell_length_c 5.949
_cell_formula_units_Z 4
_cell_volume 302.494
_database_code_amcsd 0013270
_exptl_crystal_density_diffrn 2.853
_cod_duplicate_entry 1006082
_cod_original_formula_sum 'Mn N F3 H3.96'
_cod_database_code 9015221
_amcsd_formula_title 'F3 H4 Mn N'

loop_
_space_group_symop_operation_xyz
x,y,z
x,1/2-y,z
-x,1/2+y,-z
1/2-x,1/2+y,1/2+z
1/2+x,1/2-y,1/2-z
1/2+x,y,1/2-z
1/2-x,-y,1/2+z
-x,-y,-z

loop_
_atom_site_label
_atom_site_fract_x
_atom_site_fract_y
_atom_site_fract_z
_atom_site_occupancy
Mn1 0.00000 0.00000 0.00000 1.00000
N1 0.50000 0.25000 0.00000 1.00000
F1 0.27200 0.00840 0.76750 1.00000
F2 -0.01140 0.25000 0.00960 1.00000
H1 -0.04420 0.25000 0.33480 1.04000
H2 0.16560 0.25000 0.52840 1.03700
H3 -0.06510 0.35550 0.57700 0.98000

loop_
_cod_related_entry_id
_cod_related_entry_database
_cod_related_entry_code
1 AMCSD 0013270
